data_7025002
loop_
_publ_author_name
'Klingele, Julia'
'Kaase, Dominik'
'Klingele, Marco H.'
'Lach, Jochen'
'Demeshko, Serhiy'

_publ_section_title
;
 Two-step spin crossover in the mononuclear iron(II) complex
 [Fe(II)(L)(2)(NCS)(2)] (L = 2,5-di-(2-pyridyl)-1,3,4-thiadiazole).
;
_journal_issue 7
_journal_name_full 'Dalton transactions (Cambridge, England : 2003)'
_journal_page_first 1689
_journal_page_last 1691
_journal_paper_doi 10.1039/b924223f
_journal_volume 39
_journal_year 2010
_chemical_formula_moiety
;
(Fe C26 H16 N10 S4)
;
_chemical_formula_sum 'C26 H16 Fe N10 S4'
_chemical_formula_weight 652.58
_chemical_name_systematic
;
?
;
_space_group_IT_number 14
_symmetry_cell_setting monoclinic
_symmetry_space_group_name_Hall '-P 2ybc'
_symmetry_space_group_name_H-M 'P 1 21/c 1'
_atom_sites_solution_hydrogens geom
_atom_sites_solution_primary direct
_atom_sites_solution_secondary difmap
_audit_creation_method SHELXL-97
_cell_angle_alpha 90.00
_cell_angle_beta 110.18(3)
_cell_angle_gamma 90.00
_cell_formula_units_Z 4
_cell_length_a 22.937(5)
_cell_length_b 8.0205(16)
_cell_length_c 16.694(3)
_cell_measurement_reflns_used 6599
_cell_measurement_temperature 293(2)
_cell_measurement_theta_max 27.47
_cell_measurement_theta_min 3.06
_cell_volume 2882.6(11)
_computing_structure_refinement 'SHELXL-97 (Sheldrick, 1997)'
_computing_structure_solution 'SHELXS-97 (Sheldrick, 1990)'
_diffrn_ambient_temperature 293(2)
_diffrn_measured_fraction_theta_full 0.999
_diffrn_measured_fraction_theta_max 0.999
_diffrn_measurement_device_type 'Rigaku R-Axis SPIDER'
_diffrn_measurement_method '\w scans'
_diffrn_radiation_monochromator graphite
_diffrn_radiation_source 'fine-focus sealed tube'
_diffrn_radiation_type MoK\a
_diffrn_radiation_wavelength 0.71073
_diffrn_reflns_av_R_equivalents 0.0727
_diffrn_reflns_av_sigmaI/netI 0.0492
_diffrn_reflns_limit_h_max 29
_diffrn_reflns_limit_h_min -29
_diffrn_reflns_limit_k_max 10
_diffrn_reflns_limit_k_min -10
_diffrn_reflns_limit_l_max 21
_diffrn_reflns_limit_l_min -21
_diffrn_reflns_number 48179
_diffrn_reflns_theta_full 27.47
_diffrn_reflns_theta_max 27.47
_diffrn_reflns_theta_min 3.06
_exptl_absorpt_coefficient_mu 0.850
_exptl_absorpt_correction_T_max 0.9508
_exptl_absorpt_correction_T_min 0.8157
_exptl_absorpt_correction_type multi-scan
_exptl_crystal_colour blue
_exptl_crystal_density_diffrn 1.504
_exptl_crystal_density_method 'not measured'
_exptl_crystal_description block
_exptl_crystal_F_000 1328
_exptl_crystal_size_max 0.25
_exptl_crystal_size_mid 0.10
_exptl_crystal_size_min 0.06
_refine_diff_density_max 0.341
_refine_diff_density_min -0.622
_refine_diff_density_rms 0.063
_refine_ls_extinction_method none
_refine_ls_goodness_of_fit_ref 1.049
_refine_ls_hydrogen_treatment constr
_refine_ls_matrix_type full
_refine_ls_number_parameters 373
_refine_ls_number_reflns 6599
_refine_ls_number_restraints 0
_refine_ls_restrained_S_all 1.049
_refine_ls_R_factor_all 0.0930
_refine_ls_R_factor_gt 0.0439
_refine_ls_shift/su_max 0.001
_refine_ls_shift/su_mean 0.000
_refine_ls_structure_factor_coef Fsqd
_refine_ls_weighting_details 'calc w=1/[\s^2^(Fo^2^)+(0.0367P)^2^+0.9415P] where P=(Fo^2^+2Fc^2^)/3'
_refine_ls_weighting_scheme calc
_refine_ls_wR_factor_gt 0.0855
_refine_ls_wR_factor_ref 0.1022
_reflns_number_gt 3851
_reflns_number_total 6599
_reflns_threshold_expression >2sigma(I)
_cod_data_source_file b924223f.txt
_cod_data_source_block jmk193_3_rt
_cod_depositor_comments
;
The following automatic conversions were performed:

'_symmetry_cell_setting' value 'Monoclinic' changed to 'monoclinic'
according to /home/saulius/struct/CIF-dictionaries/cif_core.dic
dictionary named 'cif_core.dic' version 2.4.2 from
2011-04-26.

'_exptl_absorpt_correction_type' value 'Multi-scan'
changed to 'multi-scan' according to
/home/saulius/struct/CIF-dictionaries/cif_core.dic dictionary named
'cif_core.dic' version 2.4.2 from 2011-04-26.

Automatic conversion script
Id: cif_fix_values 1891 2012-01-12 08:04:46Z andrius 
;
_cod_original_cell_volume 2882.7(10)
_cod_original_sg_symbol_H-M P2(1)/c
_cod_database_code 7025002

loop_
_symmetry_equiv_pos_as_xyz
'x, y, z'
'-x, y+1/2, -z+1/2'
'-x, -y, -z'
'x, -y-1/2, z-1/2'

loop_
_atom_site_label
_atom_site_type_symbol
_atom_site_fract_x
_atom_site_fract_y
_atom_site_fract_z
_atom_site_U_iso_or_equiv
_atom_site_adp_type
_atom_site_occupancy
_atom_site_symmetry_multiplicity
_atom_site_calc_flag
_atom_site_refinement_flags
Fe1 Fe 0.0000 1.0000 0.5000 0.04377(15) Uani 1 2 d S
N1 N 0.01292(10) 0.8056(3) 0.41325(13) 0.0465(6) Uani 1 1 d .
N2 N 0.07103(10) 1.1008(3) 0.45335(14) 0.0441(5) Uani 1 1 d .
N3 N 0.10304(10) 1.2492(3) 0.46964(14) 0.0459(6) Uani 1 1 d .
N4 N 0.21522(13) 1.3897(3) 0.37993(16) 0.0683(8) Uani 1 1 d .
S1 S 0.14380(3) 1.08440(10) 0.36831(5) 0.0518(2) Uani 1 1 d .
C1 C -0.01650(14) 0.6583(4) 0.39491(19) 0.0576(8) Uani 1 1 d .
H1 H -0.0471 0.6343 0.4179 0.069 Uiso 1 1 calc R
C2 C -0.00302(15) 0.5407(4) 0.3430(2) 0.0595(8) Uani 1 1 d .
H2 H -0.0243 0.4398 0.3318 0.071 Uiso 1 1 calc R
C3 C 0.04181(14) 0.5743(4) 0.30849(19) 0.0582(8) Uani 1 1 d .
H3 H 0.0513 0.4972 0.2733 0.070 Uiso 1 1 calc R
C4 C 0.07278(13) 0.7257(4) 0.32703(17) 0.0500(7) Uani 1 1 d .
H4 H 0.1037 0.7513 0.3047 0.060 Uiso 1 1 calc R
C5 C 0.05721(12) 0.8375(3) 0.37894(16) 0.0416(6) Uani 1 1 d .
C6 C 0.08730(12) 1.0019(3) 0.40265(16) 0.0416(6) Uani 1 1 d .
C7 C 0.14263(12) 1.2569(3) 0.42917(15) 0.0416(6) Uani 1 1 d .
C8 C 0.18481(12) 1.3982(3) 0.43480(17) 0.0454(7) Uani 1 1 d .
C9 C 0.19243(14) 1.5244(4) 0.49340(19) 0.0587(8) Uani 1 1 d .
H9 H 0.1702 1.5252 0.5307 0.070 Uiso 1 1 calc R
C10 C 0.23421(16) 1.6504(4) 0.4951(2) 0.0714(9) Uani 1 1 d .
H10 H 0.2409 1.7377 0.5340 0.086 Uiso 1 1 calc R
C11 C 0.26536(18) 1.6442(5) 0.4389(2) 0.0848(12) Uani 1 1 d .
H11 H 0.2934 1.7277 0.4384 0.102 Uiso 1 1 calc R
C12 C 0.25473(18) 1.5135(5) 0.3831(2) 0.0893(13) Uani 1 1 d .
H12 H 0.2763 1.5107 0.3451 0.107 Uiso 1 1 calc R
N51 N -0.06971(12) 1.1173(3) 0.39965(16) 0.0628(7) Uani 1 1 d .
C51 C -0.10941(13) 1.2062(4) 0.36256(18) 0.0469(7) Uani 1 1 d .
S51 S -0.16446(4) 1.33083(13) 0.31094(6) 0.0756(3) Uani 1 1 d .
Fe2 Fe 0.5000 0.0000 0.0000 0.04599(16) Uani 1 2 d S
N21 N 0.49896(10) 0.2283(3) -0.07420(14) 0.0477(6) Uani 1 1 d .
N22 N 0.43178(10) 0.1617(3) 0.02661(14) 0.0475(6) Uani 1 1 d .
N23 N 0.39578(11) 0.1411(3) 0.07690(14) 0.0512(6) Uani 1 1 d .
N24 N 0.26791(11) 0.3994(3) 0.07861(14) 0.0529(6) Uani 1 1 d .
S21 S 0.35554(4) 0.40308(9) -0.01346(5) 0.0532(2) Uani 1 1 d .
C21 C 0.53473(14) 0.2637(4) -0.12027(18) 0.0560(8) Uani 1 1 d .
H21 H 0.5668 0.1909 -0.1181 0.067 Uiso 1 1 calc R
C22 C 0.52621(16) 0.4040(4) -0.17117(19) 0.0626(8) Uani 1 1 d .
H22 H 0.5519 0.4248 -0.2026 0.075 Uiso 1 1 calc R
C23 C 0.47923(17) 0.5118(4) -0.1744(2) 0.0712(10) Uani 1 1 d .
H23 H 0.4726 0.6071 -0.2081 0.085 Uiso 1 1 calc R
C24 C 0.44179(15) 0.4775(4) -0.1270(2) 0.0618(8) Uani 1 1 d .
H24 H 0.4096 0.5491 -0.1284 0.074 Uiso 1 1 calc R
C25 C 0.45284(13) 0.3361(3) -0.07772(16) 0.0440(6) Uani 1 1 d .
C26 C 0.41684(12) 0.2930(3) -0.02278(16) 0.0443(6) Uani 1 1 d .
C27 C 0.35406(13) 0.2590(3) 0.06276(17) 0.0467(7) Uani 1 1 d .
C28 C 0.30876(13) 0.2748(4) 0.10710(17) 0.0483(7) Uani 1 1 d .
C29 C 0.30972(15) 0.1673(4) 0.17214(19) 0.0643(8) Uani 1 1 d .
H29 H 0.3392 0.0828 0.1899 0.077 Uiso 1 1 calc R
C30 C 0.26538(17) 0.1899(5) 0.2099(2) 0.0761(10) Uani 1 1 d .
H30 H 0.2645 0.1205 0.2542 0.091 Uiso 1 1 calc R
C31 C 0.22254(16) 0.3157(5) 0.1816(2) 0.0725(10) Uani 1 1 d .
H31 H 0.1921 0.3326 0.2058 0.087 Uiso 1 1 calc R
C32 C 0.22568(15) 0.4159(4) 0.1166(2) 0.0654(9) Uani 1 1 d .
H32 H 0.1965 0.5007 0.0978 0.079 Uiso 1 1 calc R
N61 N 0.57130(13) 0.0900(3) 0.10669(17) 0.0611(7) Uani 1 1 d .
C61 C 0.60906(13) 0.1355(3) 0.16928(19) 0.0464(7) Uani 1 1 d .
S61 S 0.66092(4) 0.20344(13) 0.25503(6) 0.0752(3) Uani 1 1 d .

loop_
_atom_site_aniso_label
_atom_site_aniso_U_11
_atom_site_aniso_U_22
_atom_site_aniso_U_33
_atom_site_aniso_U_23
_atom_site_aniso_U_13
_atom_site_aniso_U_12
Fe1 0.0413(3) 0.0498(3) 0.0469(3) 0.0058(3) 0.0239(3) -0.0027(3)
N1 0.0420(13) 0.0517(15) 0.0508(14) 0.0028(11) 0.0225(11) -0.0080(11)
N2 0.0427(13) 0.0462(14) 0.0507(14) 0.0024(11) 0.0253(11) -0.0061(11)
N3 0.0472(13) 0.0464(14) 0.0511(14) 0.0014(11) 0.0257(11) -0.0042(11)
N4 0.0824(19) 0.0705(19) 0.0714(17) -0.0157(14) 0.0511(16) -0.0356(15)
S1 0.0549(5) 0.0577(5) 0.0542(4) -0.0085(4) 0.0334(4) -0.0169(4)
C1 0.0572(19) 0.059(2) 0.0634(19) 0.0011(16) 0.0292(16) -0.0176(16)
C2 0.062(2) 0.052(2) 0.065(2) -0.0072(16) 0.0230(17) -0.0174(15)
C3 0.063(2) 0.056(2) 0.0575(19) -0.0076(15) 0.0235(16) -0.0063(16)
C4 0.0483(17) 0.0571(19) 0.0489(17) 0.0016(14) 0.0223(14) -0.0080(14)
C5 0.0386(15) 0.0483(17) 0.0384(15) 0.0035(12) 0.0138(12) -0.0031(12)
C6 0.0403(15) 0.0487(16) 0.0389(14) 0.0059(13) 0.0177(12) -0.0041(13)
C7 0.0414(15) 0.0477(17) 0.0386(15) 0.0032(12) 0.0177(12) -0.0033(12)
C8 0.0457(16) 0.0501(18) 0.0429(15) 0.0017(13) 0.0184(13) -0.0077(13)
C9 0.062(2) 0.061(2) 0.0544(18) -0.0027(15) 0.0220(16) -0.0050(16)
C10 0.075(2) 0.057(2) 0.079(2) -0.0147(18) 0.022(2) -0.0180(18)
C11 0.093(3) 0.076(3) 0.092(3) -0.010(2) 0.040(2) -0.045(2)
C12 0.109(3) 0.093(3) 0.090(3) -0.024(2) 0.065(2) -0.055(2)
N51 0.0549(17) 0.076(2) 0.0624(17) 0.0140(14) 0.0258(14) 0.0021(15)
C51 0.0452(17) 0.0568(19) 0.0468(17) -0.0017(14) 0.0263(14) -0.0093(14)
S51 0.0663(6) 0.0941(7) 0.0761(6) 0.0237(5) 0.0370(5) 0.0294(5)
Fe2 0.0499(3) 0.0358(3) 0.0533(3) 0.0038(3) 0.0192(3) 0.0110(3)
N21 0.0518(14) 0.0381(13) 0.0564(14) 0.0012(11) 0.0230(12) 0.0066(11)
N22 0.0534(14) 0.0400(13) 0.0535(14) 0.0040(11) 0.0240(12) 0.0093(11)
N23 0.0576(15) 0.0435(14) 0.0578(15) 0.0066(11) 0.0269(13) 0.0101(12)
N24 0.0469(14) 0.0582(16) 0.0534(15) -0.0095(12) 0.0169(12) 0.0070(12)
S21 0.0557(5) 0.0469(4) 0.0603(5) 0.0081(4) 0.0242(4) 0.0177(4)
C21 0.0591(19) 0.0509(19) 0.063(2) -0.0004(15) 0.0277(16) 0.0075(15)
C22 0.079(2) 0.058(2) 0.062(2) 0.0058(16) 0.0385(18) 0.0033(18)
C23 0.099(3) 0.054(2) 0.073(2) 0.0209(17) 0.045(2) 0.0166(19)
C24 0.074(2) 0.0496(19) 0.068(2) 0.0160(16) 0.0329(18) 0.0193(16)
C25 0.0515(17) 0.0364(16) 0.0430(15) 0.0011(12) 0.0147(13) 0.0087(13)
C26 0.0500(17) 0.0366(16) 0.0464(16) -0.0003(12) 0.0166(13) 0.0087(13)
C27 0.0495(17) 0.0430(17) 0.0473(16) -0.0031(13) 0.0162(14) 0.0038(13)
C28 0.0477(17) 0.0490(18) 0.0482(17) -0.0083(14) 0.0167(14) -0.0017(14)
C29 0.067(2) 0.065(2) 0.064(2) 0.0067(17) 0.0267(18) 0.0003(17)
C30 0.082(3) 0.089(3) 0.065(2) -0.002(2) 0.036(2) -0.020(2)
C31 0.063(2) 0.096(3) 0.071(2) -0.023(2) 0.0381(19) -0.015(2)
C32 0.053(2) 0.077(2) 0.067(2) -0.0213(19) 0.0223(17) 0.0047(17)
N61 0.0646(18) 0.0501(16) 0.0643(17) -0.0025(13) 0.0167(14) 0.0086(13)
C61 0.0447(17) 0.0391(17) 0.0588(19) 0.0033(14) 0.0223(15) 0.0106(13)
S61 0.0555(5) 0.0863(7) 0.0703(6) -0.0117(5) 0.0042(4) 0.0159(5)

loop_
_atom_type_symbol
_atom_type_description
_atom_type_scat_dispersion_real
_atom_type_scat_dispersion_imag
_atom_type_scat_source
C C 0.0033 0.0016 'International Tables Vol C Tables 4.2.6.8 and 6.1.1.4'
H H 0.0000 0.0000 'International Tables Vol C Tables 4.2.6.8 and 6.1.1.4'
N N 0.0061 0.0033 'International Tables Vol C Tables 4.2.6.8 and 6.1.1.4'
S S 0.1246 0.1234 'International Tables Vol C Tables 4.2.6.8 and 6.1.1.4'
Fe Fe 0.3463 0.8444 'International Tables Vol C Tables 4.2.6.8 and 6.1.1.4'

loop_
_geom_angle_atom_site_label_1
_geom_angle_atom_site_label_2
_geom_angle_atom_site_label_3
_geom_angle
_geom_angle_site_symmetry_1
_geom_angle_site_symmetry_3
N51 Fe1 N51 179.997(1) . 3_576
N51 Fe1 N2 90.35(9) . .
N51 Fe1 N2 89.65(9) 3_576 .
N51 Fe1 N2 89.65(9) . 3_576
N51 Fe1 N2 90.35(9) 3_576 3_576
N2 Fe1 N2 180.00(6) . 3_576
N51 Fe1 N1 91.75(10) . .
N51 Fe1 N1 88.25(10) 3_576 .
N2 Fe1 N1 75.15(8) . .
N2 Fe1 N1 104.85(8) 3_576 .
N51 Fe1 N1 88.25(10) . 3_576
N51 Fe1 N1 91.75(10) 3_576 3_576
N2 Fe1 N1 104.85(8) . 3_576
N2 Fe1 N1 75.15(8) 3_576 3_576
N1 Fe1 N1 180.0 . 3_576
C1 N1 C5 117.5(2) . .
C1 N1 Fe1 126.74(18) . .
C5 N1 Fe1 115.66(18) . .
C6 N2 N3 113.7(2) . .
C6 N2 Fe1 114.89(17) . .
N3 N2 Fe1 131.40(16) . .
C7 N3 N2 110.9(2) . .
C8 N4 C12 116.5(3) . .
C6 S1 C7 86.89(13) . .
N1 C1 C2 122.6(3) . .
C3 C2 C1 119.4(3) . .
C2 C3 C4 118.7(3) . .
C5 C4 C3 119.1(3) . .
N1 C5 C4 122.6(2) . .
N1 C5 C6 113.9(2) . .
C4 C5 C6 123.5(2) . .
N2 C6 C5 120.3(2) . .
N2 C6 S1 113.5(2) . .
C5 C6 S1 126.2(2) . .
N3 C7 C8 124.2(2) . .
N3 C7 S1 115.0(2) . .
C8 C7 S1 120.83(18) . .
N4 C8 C9 124.0(3) . .
N4 C8 C7 113.9(2) . .
C9 C8 C7 122.1(2) . .
C8 C9 C10 117.9(3) . .
C11 C10 C9 118.8(3) . .
C10 C11 C12 119.0(3) . .
N4 C12 C11 123.8(3) . .
C51 N51 Fe1 161.5(3) . .
N51 C51 S51 179.7(3) . .
N61 Fe2 N61 180.0 . 3_655
N61 Fe2 N22 91.52(9) . .
N61 Fe2 N22 88.48(9) 3_655 .
N61 Fe2 N22 88.48(9) . 3_655
N61 Fe2 N22 91.52(9) 3_655 3_655
N22 Fe2 N22 180.00(11) . 3_655
N61 Fe2 N21 92.62(9) . .
N61 Fe2 N21 87.38(9) 3_655 .
N22 Fe2 N21 75.67(8) . .
N22 Fe2 N21 104.33(8) 3_655 .
N61 Fe2 N21 87.38(9) . 3_655
N61 Fe2 N21 92.62(9) 3_655 3_655
N22 Fe2 N21 104.33(8) . 3_655
N22 Fe2 N21 75.67(8) 3_655 3_655
N21 Fe2 N21 180.00(14) . 3_655
C21 N21 C25 117.8(2) . .
C21 N21 Fe2 127.64(19) . .
C25 N21 Fe2 114.35(17) . .
C26 N22 N23 113.5(2) . .
C26 N22 Fe2 113.49(17) . .
N23 N22 Fe2 132.32(17) . .
C27 N23 N22 111.0(2) . .
C32 N24 C28 116.0(3) . .
C26 S21 C27 86.98(13) . .
N21 C21 C22 122.9(3) . .
C23 C22 C21 118.7(3) . .
C22 C23 C24 119.2(3) . .
C25 C24 C23 119.0(3) . .
N21 C25 C24 122.3(3) . .
N21 C25 C26 114.9(2) . .
C24 C25 C26 122.7(2) . .
N22 C26 C25 120.1(2) . .
N22 C26 S21 113.7(2) . .
C25 C26 S21 126.2(2) . .
N23 C27 C28 124.8(3) . .
N23 C27 S21 114.7(2) . .
C28 C27 S21 120.6(2) . .
N24 C28 C29 124.4(3) . .
N24 C28 C27 114.4(2) . .
C29 C28 C27 121.2(3) . .
C28 C29 C30 117.6(3) . .
C31 C30 C29 119.4(3) . .
C32 C31 C30 118.5(3) . .
N24 C32 C31 124.2(3) . .
C61 N61 Fe2 175.7(3) . .
N61 C61 S61 178.5(3) . .

loop_
_geom_bond_atom_site_label_1
_geom_bond_atom_site_label_2
_geom_bond_distance
_geom_bond_site_symmetry_2
Fe1 N51 2.098(3) .
Fe1 N51 2.098(3) 3_576
Fe1 N2 2.188(2) .
Fe1 N2 2.188(2) 3_576
Fe1 N1 2.216(2) .
Fe1 N1 2.216(2) 3_576
N1 C1 1.342(3) .
N1 C5 1.352(3) .
N2 C6 1.305(3) .
N2 N3 1.376(3) .
N3 C7 1.307(3) .
N4 C8 1.331(3) .
N4 C12 1.333(4) .
S1 C6 1.720(2) .
S1 C7 1.722(3) .
C1 C2 1.386(4) .
C2 C3 1.368(4) .
C3 C4 1.386(4) .
C4 C5 1.377(4) .
C5 C6 1.477(4) .
C7 C8 1.472(4) .
C8 C9 1.377(4) .
C9 C10 1.386(4) .
C10 C11 1.363(5) .
C11 C12 1.368(5) .
N51 C51 1.154(3) .
C51 S51 1.608(3) .
Fe2 N61 2.088(3) .
Fe2 N61 2.088(3) 3_655
Fe2 N22 2.192(2) .
Fe2 N22 2.192(2) 3_655
Fe2 N21 2.206(2) .
Fe2 N21 2.206(2) 3_655
N21 C21 1.334(3) .
N21 C25 1.352(3) .
N22 C26 1.308(3) .
N22 N23 1.376(3) .
N23 C27 1.308(3) .
N24 C32 1.335(4) .
N24 C28 1.340(3) .
S21 C26 1.712(3) .
S21 C27 1.728(3) .
C21 C22 1.383(4) .
C22 C23 1.368(4) .
C23 C24 1.381(4) .
C24 C25 1.372(4) .
C25 C26 1.472(4) .
C27 C28 1.474(4) .
C28 C29 1.381(4) .
C29 C30 1.381(4) .
C30 C31 1.374(5) .
C31 C32 1.371(5) .
N61 C61 1.162(3) .
C61 S61 1.608(3) .

loop_
_geom_torsion_atom_site_label_1
_geom_torsion_atom_site_label_2
_geom_torsion_atom_site_label_3
_geom_torsion_atom_site_label_4
_geom_torsion
_geom_torsion_site_symmetry_1
N51 Fe1 N1 C1 -90.7(2) .
N51 Fe1 N1 C1 89.3(2) 3_576
N2 Fe1 N1 C1 179.4(2) .
N2 Fe1 N1 C1 -0.6(2) 3_576
N1 Fe1 N1 C1 136(100) 3_576
N51 Fe1 N1 C5 92.59(19) .
N51 Fe1 N1 C5 -87.41(19) 3_576
N2 Fe1 N1 C5 2.69(17) .
N2 Fe1 N1 C5 -177.31(17) 3_576
N1 Fe1 N1 C5 -41(100) 3_576
N51 Fe1 N2 C6 -93.9(2) .
N51 Fe1 N2 C6 86.1(2) 3_576
N2 Fe1 N2 C6 -154(100) 3_576
N1 Fe1 N2 C6 -2.19(18) .
N1 Fe1 N2 C6 177.81(18) 3_576
N51 Fe1 N2 N3 88.0(2) .
N51 Fe1 N2 N3 -92.0(2) 3_576
N2 Fe1 N2 N3 28(100) 3_576
N1 Fe1 N2 N3 179.7(2) .
N1 Fe1 N2 N3 -0.3(2) 3_576
C6 N2 N3 C7 0.5(3) .
Fe1 N2 N3 C7 178.64(18) .
C5 N1 C1 C2 0.1(4) .
Fe1 N1 C1 C2 -176.6(2) .
N1 C1 C2 C3 -0.2(5) .
C1 C2 C3 C4 0.4(5) .
C2 C3 C4 C5 -0.5(4) .
C1 N1 C5 C4 -0.2(4) .
Fe1 N1 C5 C4 176.9(2) .
C1 N1 C5 C6 -179.8(2) .
Fe1 N1 C5 C6 -2.7(3) .
C3 C4 C5 N1 0.4(4) .
C3 C4 C5 C6 180.0(3) .
N3 N2 C6 C5 180.0(2) .
Fe1 N2 C6 C5 1.5(3) .
N3 N2 C6 S1 -0.8(3) .
Fe1 N2 C6 S1 -179.30(11) .
N1 C5 C6 N2 0.8(4) .
C4 C5 C6 N2 -178.8(3) .
N1 C5 C6 S1 -178.21(19) .
C4 C5 C6 S1 2.1(4) .
C7 S1 C6 N2 0.7(2) .
C7 S1 C6 C5 179.8(2) .
N2 N3 C7 C8 -178.7(2) .
N2 N3 C7 S1 0.1(3) .
C6 S1 C7 N3 -0.4(2) .
C6 S1 C7 C8 178.4(2) .
C12 N4 C8 C9 -0.5(5) .
C12 N4 C8 C7 -179.1(3) .
N3 C7 C8 N4 -171.6(3) .
S1 C7 C8 N4 9.7(3) .
N3 C7 C8 C9 9.8(4) .
S1 C7 C8 C9 -168.9(2) .
N4 C8 C9 C10 0.2(5) .
C7 C8 C9 C10 178.6(3) .
C8 C9 C10 C11 0.4(5) .
C9 C10 C11 C12 -0.5(6) .
C8 N4 C12 C11 0.4(6) .
C10 C11 C12 N4 0.1(7) .
N51 Fe1 N51 C51 -117(4) 3_576
N2 Fe1 N51 C51 -112.6(8) .
N2 Fe1 N51 C51 67.4(8) 3_576
N1 Fe1 N51 C51 172.3(8) .
N1 Fe1 N51 C51 -7.7(8) 3_576
Fe1 N51 C51 S51 78(61) .
N61 Fe2 N21 C21 85.2(2) .
N61 Fe2 N21 C21 -94.8(2) 3_655
N22 Fe2 N21 C21 176.1(3) .
N22 Fe2 N21 C21 -3.9(3) 3_655
N21 Fe2 N21 C21 0.00(17) 3_655
N61 Fe2 N21 C25 -100.64(19) .
N61 Fe2 N21 C25 79.36(19) 3_655
N22 Fe2 N21 C25 -9.74(18) .
N22 Fe2 N21 C25 170.26(18) 3_655
N21 Fe2 N21 C25 0.00(13) 3_655
N61 Fe2 N22 C26 103.0(2) .
N61 Fe2 N22 C26 -77.0(2) 3_655
N22 Fe2 N22 C26 62(100) 3_655
N21 Fe2 N22 C26 10.72(19) .
N21 Fe2 N22 C26 -169.28(19) 3_655
N61 Fe2 N22 N23 -87.0(2) .
N61 Fe2 N22 N23 93.0(2) 3_655
N22 Fe2 N22 N23 -128(100) 3_655
N21 Fe2 N22 N23 -179.3(2) .
N21 Fe2 N22 N23 0.7(2) 3_655
C26 N22 N23 C27 0.5(3) .
Fe2 N22 N23 C27 -169.46(19) .
C25 N21 C21 C22 -0.4(4) .
Fe2 N21 C21 C22 173.6(2) .
N21 C21 C22 C23 0.2(5) .
C21 C22 C23 C24 -0.1(5) .
C22 C23 C24 C25 0.2(5) .
C21 N21 C25 C24 0.5(4) .
Fe2 N21 C25 C24 -174.2(2) .
C21 N21 C25 C26 -177.7(2) .
Fe2 N21 C25 C26 7.6(3) .
C23 C24 C25 N21 -0.4(5) .
C23 C24 C25 C26 177.7(3) .
N23 N22 C26 C25 177.3(2) .
Fe2 N22 C26 C25 -10.7(3) .
N23 N22 C26 S21 -1.1(3) .
Fe2 N22 C26 S21 170.83(12) .
N21 C25 C26 N22 2.2(4) .
C24 C25 C26 N22 -176.0(3) .
N21 C25 C26 S21 -179.6(2) .
C24 C25 C26 S21 2.2(4) .
C27 S21 C26 N22 1.0(2) .
C27 S21 C26 C25 -177.3(3) .
N22 N23 C27 C28 -179.0(2) .
N22 N23 C27 S21 0.3(3) .
C26 S21 C27 N23 -0.8(2) .
C26 S21 C27 C28 178.6(2) .
C32 N24 C28 C29 -0.6(4) .
C32 N24 C28 C27 179.1(2) .
N23 C27 C28 N24 -176.1(3) .
S21 C27 C28 N24 4.6(3) .
N23 C27 C28 C29 3.7(4) .
S21 C27 C28 C29 -175.6(2) .
N24 C28 C29 C30 0.2(5) .
C27 C28 C29 C30 -179.5(3) .
C28 C29 C30 C31 0.3(5) .
C29 C30 C31 C32 -0.4(5) .
C28 N24 C32 C31 0.5(4) .
C30 C31 C32 N24 0.0(5) .
N61 Fe2 N61 C61 -133(4) 3_655
N22 Fe2 N61 C61 65(3) .
N22 Fe2 N61 C61 -115(3) 3_655
N21 Fe2 N61 C61 141(3) .
N21 Fe2 N61 C61 -39(3) 3_655
Fe2 N61 C61 S61 -120(10) .
